data_7003094
loop_
_publ_author_name
'Barnes, Nicholas A.'
'Brisdon, Alan K.'
'Brown, F. R. William'
'Cross, Wendy I.'
'Herbert, Christopher J.'
'Pritchard, Robin G.'
'Sadiq, Ghazala'

_publ_section_title
;
 The coordination chemistry of perfluorovinyl substituted phosphine
 ligands, a crystallographic and spectroscopic study.
 Co-crystallisation of both cis- and trans-isomers of
 [PtCl2{PiPr2(CF&#xE001;CF2)}2] within the same unit cell
;
_journal_issue 1
_journal_name_full 'Dalton Transactions'
_journal_page_first 101
_journal_paper_doi 10.1039/b711825b
_journal_year 2008
_chemical_formula_moiety 'C16 H28 F6 I2 P2 Pt1'
_chemical_formula_sum 'C16 H28 F6 I2 P2 Pt'
_chemical_formula_weight 845.2
_chemical_name_systematic
;
bis(diiospropylperfluorovinylphospine)platium(II) diioide
;
_space_group_IT_number 61
_symmetry_cell_setting orthorhombic
_symmetry_space_group_name_Hall '-P 2ac 2ab'
_symmetry_space_group_name_H-M 'P b c a'
_atom_sites_solution_hydrogens geom
_atom_sites_solution_primary direct
_atom_sites_solution_secondary difmap
_audit_creation_method SHELXL-97
_cell_angle_alpha 90.00
_cell_angle_beta 90.00
_cell_angle_gamma 90.00
_cell_formula_units_Z 4
_cell_length_a 12.6437(16)
_cell_length_b 12.9891(18)
_cell_length_c 14.5673(19)
_cell_measurement_temperature 203(2)
_cell_volume 2392.4(5)
_computing_structure_refinement 'SHELXL-97 (Sheldrick, 1997)'
_computing_structure_solution 'SHELXS-97 (Sheldrick, 1990)'
_diffrn_ambient_temperature 203(2)
_diffrn_measured_fraction_theta_full 1.000
_diffrn_measured_fraction_theta_max 1.000
_diffrn_radiation_monochromator graphite
_diffrn_radiation_source 'fine-focus sealed tube'
_diffrn_radiation_type MoK\a
_diffrn_radiation_wavelength 0.71073
_diffrn_reflns_av_R_equivalents 0.0000
_diffrn_reflns_av_sigmaI/netI 0.0204
_diffrn_reflns_limit_h_max 15
_diffrn_reflns_limit_h_min 0
_diffrn_reflns_limit_k_max 15
_diffrn_reflns_limit_k_min 0
_diffrn_reflns_limit_l_max 17
_diffrn_reflns_limit_l_min 0
_diffrn_reflns_number 2102
_diffrn_reflns_theta_full 24.97
_diffrn_reflns_theta_max 24.97
_diffrn_reflns_theta_min 2.65
_exptl_absorpt_coefficient_mu 8.626
_exptl_absorpt_correction_T_max 0.2773
_exptl_absorpt_correction_T_min 0.2217
_exptl_absorpt_correction_type psi-scan
_exptl_absorpt_process_details
;
North A.C.T., Phillips D.C. & Mathews F.S. (1968) Acta. Cryst. A24, 351
Number of psi-scan sets used was 5
Theta correction was applied.
Averaged transmission function was used.
No Fourier smoothing was applied.
;
_exptl_crystal_colour orange
_exptl_crystal_density_diffrn 2.347
_exptl_crystal_density_method 'not measured'
_exptl_crystal_description prism
_exptl_crystal_F_000 1568
_exptl_crystal_size_max 0.25
_exptl_crystal_size_mid 0.20
_exptl_crystal_size_min 0.20
_refine_diff_density_max 1.139
_refine_diff_density_min -1.313
_refine_diff_density_rms 0.258
_refine_ls_extinction_method none
_refine_ls_goodness_of_fit_ref 1.101
_refine_ls_hydrogen_treatment mixed
_refine_ls_matrix_type full
_refine_ls_number_parameters 132
_refine_ls_number_reflns 2102
_refine_ls_number_restraints 0
_refine_ls_restrained_S_all 1.101
_refine_ls_R_factor_all 0.0549
_refine_ls_R_factor_gt 0.0434
_refine_ls_shift/su_max 0.190
_refine_ls_shift/su_mean 0.002
_refine_ls_structure_factor_coef Fsqd
_refine_ls_weighting_details 'calc w=1/[\s^2^(Fo^2^)+(0.0691P)^2^+8.0313P] where P=(Fo^2^+2Fc^2^)/3'
_refine_ls_weighting_scheme calc
_refine_ls_wR_factor_gt 0.1078
_refine_ls_wR_factor_ref 0.1129
_reflns_number_gt 1713
_reflns_number_total 2102
_reflns_threshold_expression >2sigma(I)
_cod_data_source_file b711825b.txt
_cod_data_source_block nb7b
_cod_depositor_comments
;
The following automatic conversions were performed:
'_symmetry_cell_setting' value 'Orthorhombic' changed to 'orthorhombic'
according to '/home/saulius/struct/CIF-dictionaries/cif_core.dic'
dictionary named 'cif_core.dic' version 2.4.1 from 2010-06-29.

Automatic conversion script
Id: cif_fix_enum 1527 2010-12-29 10:47:43Z saulius 
;
_cod_original_sg_symbol_H-M 'P bca'
_cod_database_code 7003094

loop_
_symmetry_equiv_pos_as_xyz
'x, y, z'
'-x+1/2, -y, z+1/2'
'x+1/2, -y+1/2, -z'
'-x, y+1/2, -z+1/2'
'-x, -y, -z'
'x-1/2, y, -z-1/2'
'-x-1/2, y-1/2, z'
'x, -y-1/2, z-1/2'

loop_
_atom_site_label
_atom_site_type_symbol
_atom_site_fract_x
_atom_site_fract_y
_atom_site_fract_z
_atom_site_U_iso_or_equiv
_atom_site_adp_type
_atom_site_occupancy
_atom_site_symmetry_multiplicity
_atom_site_calc_flag
_atom_site_refinement_flags
_atom_site_disorder_assembly
_atom_site_disorder_group
Pt1 Pt 0.5000 0.0000 0.5000 0.02059(18) Uani 1 2 d S . .
I1 I 0.64054(5) 0.05094(6) 0.62272(4) 0.0435(2) Uani 1 1 d . . .
P1 P 0.42559(16) -0.11903(16) 0.59889(13) 0.0202(4) Uani 1 1 d . . .
F1 F 0.4750(5) -0.1745(4) 0.7738(3) 0.0394(13) Uani 1 1 d . . .
F2 F 0.4436(5) 0.0065(5) 0.8527(4) 0.0467(15) Uani 1 1 d . . .
F3 F 0.3970(5) 0.0778(4) 0.7256(4) 0.0473(15) Uani 1 1 d . . .
C1 C 0.4449(6) -0.0937(7) 0.7205(5) 0.0259(18) Uani 1 1 d . . .
C2 C 0.4283(8) -0.0085(7) 0.7647(6) 0.036(2) Uani 1 1 d . . .
C3 C 0.2823(6) -0.1437(7) 0.5938(6) 0.0287(19) Uani 1 1 d . . .
H3 H 0.2657 -0.1692 0.5314 0.034 Uiso 1 1 calc R . .
C4 C 0.2207(7) -0.0436(8) 0.6084(8) 0.044(2) Uani 1 1 d . . .
H4A H 0.1472 -0.0541 0.5918 0.066 Uiso 1 1 calc R . .
H4B H 0.2508 0.0102 0.5703 0.066 Uiso 1 1 calc R . .
H4C H 0.2251 -0.0235 0.6724 0.066 Uiso 1 1 calc R . .
C5 C 0.2488(7) -0.2267(9) 0.6622(8) 0.044(2) Uani 1 1 d . . .
H5A H 0.2744 -0.2088 0.7229 0.066 Uiso 1 1 calc R . .
H5B H 0.2783 -0.2924 0.6438 0.066 Uiso 1 1 calc R . .
H5C H 0.1722 -0.2314 0.6634 0.066 Uiso 1 1 calc R . .
C6 C 0.4880(8) -0.2465(7) 0.5876(6) 0.033(2) Uani 1 1 d . . .
H6 H 0.462(5) -0.288(6) 0.628(5) 0.000(16) Uiso 1 1 d . . .
C7 C 0.6071(8) -0.2389(8) 0.5925(7) 0.046(3) Uani 1 1 d . . .
H7A H 0.6373 -0.3075 0.5937 0.069 Uiso 1 1 calc R . .
H7B H 0.6272 -0.2021 0.6477 0.069 Uiso 1 1 calc R . .
H7C H 0.6332 -0.2021 0.5391 0.069 Uiso 1 1 calc R . .
C8 C 0.4504(10) -0.3005(8) 0.5010(6) 0.044(3) Uani 1 1 d . . .
H8A H 0.4705 -0.2602 0.4477 0.066 Uiso 1 1 calc R . .
H8B H 0.3741 -0.3076 0.5028 0.066 Uiso 1 1 calc R . .
H8C H 0.4827 -0.3681 0.4973 0.066 Uiso 1 1 calc R . .

loop_
_atom_site_aniso_label
_atom_site_aniso_U_11
_atom_site_aniso_U_22
_atom_site_aniso_U_33
_atom_site_aniso_U_23
_atom_site_aniso_U_13
_atom_site_aniso_U_12
Pt1 0.0211(3) 0.0185(3) 0.0222(3) 0.00564(17) -0.00293(16) -0.00447(18)
I1 0.0402(4) 0.0574(5) 0.0328(3) 0.0144(3) -0.0129(3) -0.0251(3)
P1 0.0246(11) 0.0129(10) 0.0232(10) 0.0029(8) 0.0011(8) -0.0022(8)
F1 0.065(4) 0.025(3) 0.029(3) 0.009(2) -0.003(2) 0.007(3)
F2 0.055(4) 0.054(4) 0.031(3) -0.018(3) -0.004(3) 0.007(3)
F3 0.066(4) 0.026(3) 0.050(3) -0.001(2) -0.008(3) 0.013(3)
C1 0.026(4) 0.024(5) 0.027(4) 0.004(3) 0.003(3) -0.002(4)
C2 0.041(5) 0.035(6) 0.031(5) -0.002(4) -0.003(4) 0.012(4)
C3 0.022(4) 0.029(5) 0.035(4) -0.008(4) 0.001(3) -0.008(4)
C4 0.023(5) 0.047(6) 0.062(7) 0.000(5) 0.001(4) 0.001(4)
C5 0.034(5) 0.046(6) 0.051(6) 0.008(5) 0.008(5) -0.017(5)
C6 0.055(6) 0.016(4) 0.027(4) 0.003(4) 0.011(4) 0.003(4)
C7 0.056(6) 0.037(6) 0.046(5) 0.002(5) 0.008(5) 0.024(5)
C8 0.069(8) 0.029(5) 0.034(5) -0.012(4) 0.002(5) 0.010(6)

loop_
_atom_type_symbol
_atom_type_description
_atom_type_scat_dispersion_real
_atom_type_scat_dispersion_imag
_atom_type_scat_source
C C 0.0033 0.0016 'International Tables Vol C Tables 4.2.6.8 and 6.1.1.4'
H H 0.0000 0.0000 'International Tables Vol C Tables 4.2.6.8 and 6.1.1.4'
F F 0.0171 0.0103 'International Tables Vol C Tables 4.2.6.8 and 6.1.1.4'
P P 0.1023 0.0942 'International Tables Vol C Tables 4.2.6.8 and 6.1.1.4'
I I -0.4742 1.8119 'International Tables Vol C Tables 4.2.6.8 and 6.1.1.4'
Pt Pt -1.7033 8.3905 'International Tables Vol C Tables 4.2.6.8 and 6.1.1.4'

loop_
_geom_angle_atom_site_label_1
_geom_angle_atom_site_label_2
_geom_angle_atom_site_label_3
_geom_angle
_geom_angle_site_symmetry_1
_geom_angle_site_symmetry_3
_geom_angle_publ_flag
P1 Pt1 P1 180.0 . 5_656 ?
P1 Pt1 I1 88.86(5) . 5_656 ?
P1 Pt1 I1 91.14(5) 5_656 5_656 ?
P1 Pt1 I1 91.14(5) . . ?
P1 Pt1 I1 88.86(5) 5_656 . ?
I1 Pt1 I1 180.0 5_656 . ?
C1 P1 C6 101.1(4) . . ?
C1 P1 C3 101.7(4) . . ?
C6 P1 C3 105.2(4) . . ?
C1 P1 Pt1 115.5(3) . . ?
C6 P1 Pt1 111.8(3) . . ?
C3 P1 Pt1 119.5(3) . . ?
C2 C1 F1 114.9(7) . . ?
C2 C1 P1 128.0(7) . . ?
F1 C1 P1 117.0(6) . . ?
C1 C2 F2 126.0(9) . . ?
C1 C2 F3 124.1(8) . . ?
F2 C2 F3 109.9(8) . . ?
C5 C3 C4 111.6(8) . . ?
C5 C3 P1 111.7(6) . . ?
C4 C3 P1 110.3(6) . . ?
C7 C6 C8 112.4(8) . . ?
C7 C6 P1 111.4(7) . . ?
C8 C6 P1 110.8(7) . . ?

loop_
_geom_bond_atom_site_label_1
_geom_bond_atom_site_label_2
_geom_bond_distance
_geom_bond_site_symmetry_2
_geom_bond_publ_flag
Pt1 P1 2.3131(19) . ?
Pt1 P1 2.3131(19) 5_656 ?
Pt1 I1 2.6060(6) 5_656 ?
Pt1 I1 2.6060(6) . ?
P1 C1 1.818(8) . ?
P1 C6 1.841(9) . ?
P1 C3 1.842(8) . ?
F1 C1 1.361(10) . ?
F2 C2 1.312(11) . ?
F3 C2 1.318(10) . ?
C1 C2 1.297(13) . ?
C3 C5 1.527(13) . ?
C3 C4 1.531(13) . ?
C6 C7 1.510(14) . ?
C6 C8 1.519(13) . ?
